data_7056352
loop_
_publ_author_name
'Gu, Xiaoxia'
'Wang, Shaowu'
'Wei, Yun'
'Zhu, Xiancui'
'Zhou, Shuangliu'
'Huang, Zeming'
'Mu, Xiaolong'

_publ_section_title
;
 Rare earth metal bisamido complexes with a NNO tridentate ligand and
 catalytic activity for selective polymerization of isoprene
;
_journal_name_full 'New J. Chem.'
_journal_paper_doi 10.1039/C7NJ01454F
_journal_year 2017
_chemical_formula_moiety 'C24 H51 N4 Nd O Si4'
_chemical_formula_sum 'C24 H51 N4 Nd O Si4'
_chemical_formula_weight 668.28
_space_group_crystal_system monoclinic
_space_group_IT_number 14
_space_group_name_Hall '-P 2yn'
_space_group_name_H-M_alt 'P 1 21/n 1'
_symmetry_space_group_name_Hall '-P 2yn'
_symmetry_space_group_name_H-M 'P 1 21/n 1'
_atom_sites_solution_hydrogens geom
_atom_sites_solution_primary direct
_audit_creation_date 2017-06-15
_audit_creation_method
;
Olex2 1.2
(compiled 2017.03.28 svn.r3405 for OlexSys, GUI svn.r5337)
;
_audit_update_record
;
2017-06-17 deposited with the CCDC.
2017-06-22 downloaded from the CCDC.
;
_cell_angle_alpha 90
_cell_angle_beta 102.8170(10)
_cell_angle_gamma 90
_cell_formula_units_Z 4
_cell_length_a 12.7474(13)
_cell_length_b 16.9894(18)
_cell_length_c 16.8809(18)
_cell_measurement_reflns_used 9957
_cell_measurement_temperature 293(2)
_cell_measurement_theta_max 27.559
_cell_measurement_theta_min 2.397
_cell_volume 3564.8(6)
_computing_cell_refinement 'SAINT v7.34A (Bruker, 200?)'
_computing_data_collection 'Bruker SMART'
_computing_data_reduction 'SAINT v7.34A (Bruker, 200?)'
_computing_molecular_graphics 'Olex2 (Dolomanov et al., 2009)'
_computing_publication_material 'Olex2 (Dolomanov et al., 2009)'
_computing_structure_refinement 'ShelXL (Sheldrick, 2015)'
_computing_structure_solution 'ShelXS (Sheldrick, 2008)'
_diffrn_ambient_temperature 293.15
_diffrn_measured_fraction_theta_full 0.999
_diffrn_measured_fraction_theta_max 0.994
_diffrn_measurement_device_type 'CCD area detector'
_diffrn_measurement_method 'phi and omega scans'
_diffrn_radiation_monochromator graphite
_diffrn_radiation_type MoK\a
_diffrn_radiation_wavelength 0.71073
_diffrn_reflns_av_R_equivalents 0.0279
_diffrn_reflns_av_unetI/netI 0.0271
_diffrn_reflns_Laue_measured_fraction_full 0.999
_diffrn_reflns_Laue_measured_fraction_max 0.994
_diffrn_reflns_limit_h_max 16
_diffrn_reflns_limit_h_min -16
_diffrn_reflns_limit_k_max 22
_diffrn_reflns_limit_k_min -20
_diffrn_reflns_limit_l_max 21
_diffrn_reflns_limit_l_min -21
_diffrn_reflns_number 30310
_diffrn_reflns_point_group_measured_fraction_full 0.999
_diffrn_reflns_point_group_measured_fraction_max 0.994
_diffrn_reflns_theta_full 25.242
_diffrn_reflns_theta_max 27.584
_diffrn_reflns_theta_min 1.723
_exptl_absorpt_coefficient_mu 1.611
_exptl_absorpt_correction_T_max 0.7941
_exptl_absorpt_correction_T_min 0.7602
_exptl_absorpt_correction_type multi-scan
_exptl_absorpt_process_details 'SADABS (Sheldrick,1996)'
_exptl_crystal_colour colorless
_exptl_crystal_density_diffrn 1.245
_exptl_crystal_description block
_exptl_crystal_F_000 1388
_exptl_crystal_size_max 0.18
_exptl_crystal_size_mid 0.16
_exptl_crystal_size_min 0.15
_refine_diff_density_max 2.404
_refine_diff_density_min -1.364
_refine_diff_density_rms 0.101
_refine_ls_extinction_method none
_refine_ls_goodness_of_fit_ref 1.040
_refine_ls_hydrogen_treatment constr
_refine_ls_matrix_type full
_refine_ls_number_parameters 321
_refine_ls_number_reflns 8219
_refine_ls_number_restraints 0
_refine_ls_restrained_S_all 1.040
_refine_ls_R_factor_all 0.0522
_refine_ls_R_factor_gt 0.0418
_refine_ls_shift/su_max 0.002
_refine_ls_shift/su_mean 0.000
_refine_ls_structure_factor_coef Fsqd
_refine_ls_weighting_details 'w=1/[\s^2^(Fo^2^)+(0.0551P)^2^+5.2304P] where P=(Fo^2^+2Fc^2^)/3'
_refine_ls_weighting_scheme calc
_refine_ls_wR_factor_gt 0.1077
_refine_ls_wR_factor_ref 0.1158
_reflns_Friedel_coverage 0.000
_reflns_number_gt 6815
_reflns_number_total 8219
_reflns_threshold_expression 'I > 2\s(I)'
_cod_data_source_file c7nj01454f2.cif
_cod_data_source_block 2_0m
_cod_database_code 7056352
_shelx_shelxl_version_number 2014/8
_shelx_space_group_comment
;
The symmetry employed for this shelxl refinement is uniquely defined
by the following loop, which should always be used as a source of
symmetry information in preference to the above space-group names.
They are only intended as comments.
;
_shelx_estimated_absorpt_t_max 0.794
_shelx_estimated_absorpt_t_min 0.760
_olex2_refinement_description
;
1. Fixed Uiso
 At 1.2 times of:
  All C(H) groups, All C(H,H) groups
 At 1.5 times of:
  All C(H,H,H) groups
2.a Secondary CH2 refined with riding coordinates:
 C6(H6A,H6B), C7(H7A,H7B)
2.b Aromatic/amide H refined with riding coordinates:
 C1(H1), C2(H2), C3(H3), C4(H4), C10(H10)
2.c Idealised Me refined as rotating group:
 C8(H8A,H8B,H8C), C12(H12A,H12B,H12C), C13(H13A,H13B,H13C), C14(H14A,H14B,
 H14C), C15(H15A,H15B,H15C), C16(H16A,H16B,H16C), C17(H17A,H17B,H17C), C18(H18A,
 H18B,H18C), C19(H19A,H19B,H19C), C20(H20A,H20B,H20C), C21(H21A,H21B,H21C),
 C22(H22A,H22B,H22C), C23(H23A,H23B,H23C), C24(H24A,H24B,H24C)
;
_olex2_submission_special_instructions 'No special instructions were received'

loop_
_space_group_symop_operation_xyz
'x, y, z'
'-x+1/2, y+1/2, -z+1/2'
'-x, -y, -z'
'x-1/2, -y-1/2, z-1/2'

loop_
_atom_site_label
_atom_site_type_symbol
_atom_site_fract_x
_atom_site_fract_y
_atom_site_fract_z
_atom_site_U_iso_or_equiv
_atom_site_adp_type
_atom_site_occupancy
_atom_site_site_symmetry_order
_atom_site_calc_flag
_atom_site_refinement_flags_posn
C1 C 1.1375(4) 0.6854(4) 0.9350(3) 0.0789(14) Uani 1 1 d .
H1 H 1.1629 0.7369 0.9412 0.095 Uiso 1 1 calc R
C2 C 1.1896(5) 0.6307(5) 0.9878(3) 0.0941(19) Uani 1 1 d .
H2 H 1.2481 0.6442 1.0292 0.113 Uiso 1 1 calc R
C3 C 1.1529(6) 0.5546(4) 0.9780(4) 0.104(2) Uani 1 1 d .
H3 H 1.1878 0.5148 1.0117 0.125 Uiso 1 1 calc R
C4 C 1.0645(5) 0.5381(3) 0.9181(3) 0.0841(16) Uani 1 1 d .
H4 H 1.0376 0.4870 0.9117 0.101 Uiso 1 1 calc R
C5 C 1.0150(4) 0.5969(3) 0.8671(3) 0.0613(10) Uani 1 1 d .
C6 C 0.9199(4) 0.5809(3) 0.8002(3) 0.0685(12) Uani 1 1 d .
H6A H 0.8688 0.6236 0.7975 0.082 Uiso 1 1 calc R
H6B H 0.8853 0.5330 0.8125 0.082 Uiso 1 1 calc R
C7 C 0.9480(5) 0.5721(3) 0.7183(3) 0.0746(14) Uani 1 1 d .
H7A H 1.0091 0.5370 0.7233 0.090 Uiso 1 1 calc R
H7B H 0.8877 0.5486 0.6805 0.090 Uiso 1 1 calc R
C8 C 1.0248(7) 0.5699(4) 0.5782(4) 0.113(2) Uani 1 1 d .
H8A H 1.0804 0.5411 0.6144 0.169 Uiso 1 1 calc GR
H8B H 1.0463 0.5795 0.5281 0.169 Uiso 1 1 calc GR
H8C H 0.9595 0.5396 0.5677 0.169 Uiso 1 1 calc GR
C9 C 1.0060(4) 0.6480(3) 0.6171(3) 0.0692(13) Uani 1 1 d .
C10 C 1.0202(5) 0.7165(3) 0.5738(3) 0.0772(14) Uani 1 1 d .
H10 H 1.0669 0.7122 0.5388 0.093 Uiso 1 1 calc R
C11 C 0.9746(4) 0.7876(3) 0.5767(3) 0.0712(13) Uani 1 1 d .
C12 C 0.9869(6) 0.8507(5) 0.5162(4) 0.110(2) Uani 1 1 d .
H12A H 0.9191 0.8591 0.4790 0.165 Uiso 1 1 calc GR
H12B H 1.0394 0.8343 0.4866 0.165 Uiso 1 1 calc GR
H12C H 1.0101 0.8988 0.5445 0.165 Uiso 1 1 calc GR
C13 C 1.2427(5) 0.7312(3) 0.7626(5) 0.0901(18) Uani 1 1 d .
H13A H 1.2160 0.7026 0.8031 0.135 Uiso 1 1 calc GR
H13B H 1.3161 0.7166 0.7652 0.135 Uiso 1 1 calc GR
H13C H 1.1999 0.7189 0.7098 0.135 Uiso 1 1 calc GR
C14 C 1.2936(7) 0.8861(6) 0.7021(7) 0.160(4) Uani 1 1 d .
H14A H 1.2430 0.8834 0.6508 0.241 Uiso 1 1 calc GR
H14B H 1.3587 0.8596 0.6983 0.241 Uiso 1 1 calc GR
H14C H 1.3091 0.9402 0.7165 0.241 Uiso 1 1 calc GR
C15 C 1.3306(7) 0.8577(5) 0.8803(6) 0.146(4) Uani 1 1 d .
H15A H 1.3977 0.8761 0.8703 0.220 Uiso 1 1 calc GR
H15B H 1.3426 0.8101 0.9117 0.220 Uiso 1 1 calc GR
H15C H 1.3009 0.8970 0.9097 0.220 Uiso 1 1 calc GR
C16 C 1.0984(9) 1.0210(5) 0.6849(7) 0.176(5) Uani 1 1 d .
H16A H 1.1705 1.0409 0.7018 0.264 Uiso 1 1 calc GR
H16B H 1.0493 1.0642 0.6709 0.264 Uiso 1 1 calc GR
H16C H 1.0937 0.9874 0.6385 0.264 Uiso 1 1 calc GR
C17 C 1.1183(8) 1.0233(5) 0.8588(7) 0.176(5) Uani 1 1 d .
H17A H 1.1319 0.9906 0.9064 0.264 Uiso 1 1 calc GR
H17B H 1.0677 1.0637 0.8642 0.264 Uiso 1 1 calc GR
H17C H 1.1843 1.0470 0.8527 0.264 Uiso 1 1 calc GR
C18 C 0.9137(6) 0.9672(4) 0.7547(6) 0.132(3) Uani 1 1 d .
H18A H 0.8816 0.9319 0.7117 0.198 Uiso 1 1 calc GR
H18B H 0.8890 1.0198 0.7408 0.198 Uiso 1 1 calc GR
H18C H 0.8935 0.9516 0.8040 0.198 Uiso 1 1 calc GR
C19 C 0.9531(6) 0.8447(6) 0.9496(4) 0.139(4) Uani 1 1 d .
H19A H 0.9948 0.8459 0.9087 0.208 Uiso 1 1 calc GR
H19B H 0.9894 0.8133 0.9946 0.208 Uiso 1 1 calc GR
H19C H 0.9445 0.8974 0.9678 0.208 Uiso 1 1 calc GR
C20 C 0.7168(6) 0.8762(6) 0.9221(5) 0.140(3) Uani 1 1 d .
H20A H 0.7282 0.9242 0.8953 0.210 Uiso 1 1 calc GR
H20B H 0.7260 0.8857 0.9793 0.210 Uiso 1 1 calc GR
H20C H 0.6452 0.8573 0.9004 0.210 Uiso 1 1 calc GR
C21 C 0.8040(9) 0.7142(7) 0.9695(5) 0.167(5) Uani 1 1 d .
H21A H 0.7333 0.6920 0.9527 0.251 Uiso 1 1 calc GR
H21B H 0.8158 0.7302 1.0253 0.251 Uiso 1 1 calc GR
H21C H 0.8567 0.6755 0.9638 0.251 Uiso 1 1 calc GR
C22 C 0.6227(5) 0.8554(4) 0.6967(5) 0.102(2) Uani 1 1 d .
H22A H 0.6037 0.8868 0.7387 0.153 Uiso 1 1 calc GR
H22B H 0.5592 0.8440 0.6558 0.153 Uiso 1 1 calc GR
H22C H 0.6730 0.8838 0.6728 0.153 Uiso 1 1 calc GR
C23 C 0.5832(5) 0.7116(4) 0.7886(6) 0.117(3) Uani 1 1 d .
H23A H 0.6104 0.6613 0.8096 0.176 Uiso 1 1 calc GR
H23B H 0.5177 0.7043 0.7483 0.176 Uiso 1 1 calc GR
H23C H 0.5693 0.7436 0.8320 0.176 Uiso 1 1 calc GR
C24 C 0.6981(4) 0.6967(4) 0.6541(3) 0.0848(16) Uani 1 1 d .
H24A H 0.7497 0.7189 0.6269 0.127 Uiso 1 1 calc GR
H24B H 0.6296 0.6926 0.6167 0.127 Uiso 1 1 calc GR
H24C H 0.7216 0.6453 0.6741 0.127 Uiso 1 1 calc GR
N1 N 1.0525(3) 0.6708(2) 0.8745(2) 0.0633(9) Uani 1 1 d .
N2 N 0.9743(3) 0.6484(2) 0.6859(2) 0.0554(8) Uani 1 1 d .
N3 N 1.1072(3) 0.8664(2) 0.7802(3) 0.0708(11) Uani 1 1 d .
N4 N 0.8066(3) 0.7767(2) 0.8064(2) 0.0541(8) Uani 1 1 d .
Nd1 Nd 0.96668(2) 0.77439(2) 0.76029(2) 0.04539(8) Uani 1 1 d .
O1 O 0.9161(3) 0.8067(2) 0.6270(2) 0.0716(8) Uani 1 1 d .
Si1 Si 1.23504(11) 0.83781(9) 0.78159(10) 0.0744(4) Uani 1 1 d .
Si2 Si 1.06322(16) 0.96355(10) 0.76990(15) 0.0978(6) Uani 1 1 d .
Si3 Si 0.81626(14) 0.80077(14) 0.90534(9) 0.0925(5) Uani 1 1 d .
Si4 Si 0.68512(10) 0.76149(8) 0.74122(9) 0.0622(3) Uani 1 1 d .

loop_
_atom_site_aniso_label
_atom_site_aniso_U_11
_atom_site_aniso_U_22
_atom_site_aniso_U_33
_atom_site_aniso_U_23
_atom_site_aniso_U_13
_atom_site_aniso_U_12
C1 0.074(3) 0.088(4) 0.073(3) -0.011(3) 0.012(3) -0.014(3)
C2 0.080(4) 0.129(6) 0.065(3) 0.003(3) 0.000(3) -0.006(4)
C3 0.118(5) 0.100(5) 0.085(4) 0.024(4) 0.004(4) 0.013(4)
C4 0.105(4) 0.068(3) 0.076(3) 0.010(3) 0.013(3) 0.000(3)
C5 0.067(3) 0.055(2) 0.064(2) 0.0029(19) 0.020(2) -0.001(2)
C6 0.076(3) 0.044(2) 0.081(3) 0.002(2) 0.009(2) -0.010(2)
C7 0.088(4) 0.046(2) 0.082(3) -0.017(2) 0.002(3) 0.001(2)
C8 0.151(7) 0.098(5) 0.097(4) -0.040(4) 0.042(4) 0.025(4)
C9 0.065(3) 0.075(3) 0.066(3) -0.026(2) 0.012(2) 0.008(2)
C10 0.079(3) 0.089(4) 0.072(3) -0.013(3) 0.034(3) 0.001(3)
C11 0.064(3) 0.095(4) 0.055(2) 0.001(2) 0.014(2) -0.006(3)
C12 0.123(6) 0.127(6) 0.089(4) 0.029(4) 0.042(4) 0.003(5)
C13 0.056(3) 0.085(4) 0.131(5) -0.015(3) 0.025(3) 0.006(3)
C14 0.109(6) 0.167(9) 0.230(11) 0.083(8) 0.091(7) 0.012(6)
C15 0.119(6) 0.115(6) 0.168(8) -0.012(6) -0.046(6) -0.032(5)
C16 0.206(11) 0.069(5) 0.295(14) 0.031(6) 0.147(10) 0.008(6)
C17 0.143(8) 0.130(7) 0.240(12) -0.116(8) 0.010(7) -0.017(6)
C18 0.102(5) 0.057(4) 0.247(11) -0.001(5) 0.061(6) 0.009(3)
C19 0.098(5) 0.219(10) 0.088(4) -0.076(6) -0.002(4) 0.028(6)
C20 0.106(5) 0.203(9) 0.120(6) -0.058(6) 0.043(4) 0.047(6)
C21 0.186(10) 0.231(12) 0.103(6) 0.068(7) 0.072(6) 0.052(8)
C22 0.093(4) 0.079(4) 0.127(5) 0.005(4) 0.009(4) 0.026(3)
C23 0.073(4) 0.112(5) 0.183(8) -0.002(5) 0.061(5) -0.028(4)
C24 0.067(3) 0.087(4) 0.089(4) -0.016(3) -0.010(3) -0.003(3)
N1 0.065(2) 0.061(2) 0.062(2) -0.0044(17) 0.0099(17) -0.0082(18)
N2 0.057(2) 0.0484(18) 0.0586(19) -0.0142(15) 0.0071(15) 0.0023(15)
N3 0.058(2) 0.052(2) 0.107(3) -0.016(2) 0.026(2) -0.0141(17)
N4 0.0471(18) 0.062(2) 0.0572(19) -0.0012(15) 0.0203(15) 0.0007(15)
Nd1 0.04482(12) 0.03751(12) 0.05791(13) -0.00909(8) 0.02015(9) -0.00379(8)
O1 0.080(2) 0.070(2) 0.0684(19) 0.0076(16) 0.0246(17) 0.0107(18)
Si1 0.0470(7) 0.0724(9) 0.1019(10) 0.0062(7) 0.0127(7) -0.0143(6)
Si2 0.1011(12) 0.0532(8) 0.1509(16) -0.0246(9) 0.0532(12) -0.0180(8)
Si3 0.0773(10) 0.1458(16) 0.0613(8) -0.0083(9) 0.0300(7) 0.0282(10)
Si4 0.0433(6) 0.0581(7) 0.0853(9) 0.0041(6) 0.0141(6) -0.0005(5)

loop_
_atom_type_symbol
_atom_type_description
_atom_type_scat_dispersion_real
_atom_type_scat_dispersion_imag
_atom_type_scat_source
C C 0.0033 0.0016 'International Tables Vol C Tables 4.2.6.8 and 6.1.1.4'
H H 0.0000 0.0000 'International Tables Vol C Tables 4.2.6.8 and 6.1.1.4'
N N 0.0061 0.0033 'International Tables Vol C Tables 4.2.6.8 and 6.1.1.4'
Nd Nd -0.1943 3.0179 'International Tables Vol C Tables 4.2.6.8 and 6.1.1.4'
O O 0.0106 0.0060 'International Tables Vol C Tables 4.2.6.8 and 6.1.1.4'
Si Si 0.0817 0.0704 'International Tables Vol C Tables 4.2.6.8 and 6.1.1.4'

loop_
_geom_angle_atom_site_label_1
_geom_angle_atom_site_label_2
_geom_angle_atom_site_label_3
_geom_angle
C2 C1 H1 117.6
N1 C1 H1 117.6
N1 C1 C2 124.8(6)
C1 C2 H2 121.2
C1 C2 C3 117.5(6)
C3 C2 H2 121.2
C2 C3 H3 120.5
C4 C3 C2 119.1(6)
C4 C3 H3 120.5
C3 C4 H4 120.0
C3 C4 C5 120.1(6)
C5 C4 H4 120.0
C4 C5 C6 121.6(5)
N1 C5 C4 121.2(5)
N1 C5 C6 117.1(4)
C5 C6 H6A 108.9
C5 C6 H6B 108.9
C5 C6 C7 113.3(4)
H6A C6 H6B 107.7
C7 C6 H6A 108.9
C7 C6 H6B 108.9
C6 C7 H7A 109.2
C6 C7 H7B 109.2
H7A C7 H7B 107.9
N2 C7 C6 111.9(4)
N2 C7 H7A 109.2
N2 C7 H7B 109.2
H8A C8 H8B 109.5
H8A C8 H8C 109.5
H8B C8 H8C 109.5
C9 C8 H8A 109.5
C9 C8 H8B 109.5
C9 C8 H8C 109.5
C10 C9 C8 116.6(5)
N2 C9 C8 119.6(5)
N2 C9 C10 123.7(4)
C9 C10 H10 115.9
C11 C10 C9 128.1(5)
C11 C10 H10 115.9
C10 C11 C12 120.1(5)
O1 C11 C10 124.5(5)
O1 C11 C12 115.3(5)
C11 C12 H12A 109.5
C11 C12 H12B 109.5
C11 C12 H12C 109.5
H12A C12 H12B 109.5
H12A C12 H12C 109.5
H12B C12 H12C 109.5
H13A C13 H13B 109.5
H13A C13 H13C 109.5
H13B C13 H13C 109.5
Si1 C13 H13A 109.5
Si1 C13 H13B 109.5
Si1 C13 H13C 109.5
H14A C14 H14B 109.5
H14A C14 H14C 109.5
H14B C14 H14C 109.5
Si1 C14 H14A 109.5
Si1 C14 H14B 109.5
Si1 C14 H14C 109.5
H15A C15 H15B 109.5
H15A C15 H15C 109.5
H15B C15 H15C 109.5
Si1 C15 H15A 109.5
Si1 C15 H15B 109.5
Si1 C15 H15C 109.5
H16A C16 H16B 109.5
H16A C16 H16C 109.5
H16B C16 H16C 109.5
Si2 C16 H16A 109.5
Si2 C16 H16B 109.5
Si2 C16 H16C 109.5
H17A C17 H17B 109.5
H17A C17 H17C 109.5
H17B C17 H17C 109.5
Si2 C17 H17A 109.5
Si2 C17 H17B 109.5
Si2 C17 H17C 109.5
H18A C18 H18B 109.5
H18A C18 H18C 109.5
H18B C18 H18C 109.5
Si2 C18 H18A 109.5
Si2 C18 H18B 109.5
Si2 C18 H18C 109.5
H19A C19 H19B 109.5
H19A C19 H19C 109.5
H19B C19 H19C 109.5
Si3 C19 H19A 109.5
Si3 C19 H19B 109.5
Si3 C19 H19C 109.5
H20A C20 H20B 109.5
H20A C20 H20C 109.5
H20B C20 H20C 109.5
Si3 C20 H20A 109.5
Si3 C20 H20B 109.5
Si3 C20 H20C 109.5
H21A C21 H21B 109.5
H21A C21 H21C 109.5
H21B C21 H21C 109.5
Si3 C21 H21A 109.5
Si3 C21 H21B 109.5
Si3 C21 H21C 109.5
H22A C22 H22B 109.5
H22A C22 H22C 109.5
H22B C22 H22C 109.5
Si4 C22 H22A 109.5
Si4 C22 H22B 109.5
Si4 C22 H22C 109.5
H23A C23 H23B 109.5
H23A C23 H23C 109.5
H23B C23 H23C 109.5
Si4 C23 H23A 109.5
Si4 C23 H23B 109.5
Si4 C23 H23C 109.5
H24A C24 H24B 109.5
H24A C24 H24C 109.5
H24B C24 H24C 109.5
Si4 C24 H24A 109.5
Si4 C24 H24B 109.5
Si4 C24 H24C 109.5
C1 N1 C5 117.2(5)
C1 N1 Nd1 124.4(4)
C5 N1 Nd1 118.2(3)
C7 N2 Nd1 122.0(3)
C9 N2 C7 117.7(4)
C9 N2 Nd1 120.3(3)
Si1 N3 Nd1 120.8(2)
Si1 N3 Si2 124.1(2)
Si2 N3 Nd1 113.5(2)
Si3 N4 Nd1 116.92(19)
Si3 N4 Si4 121.9(2)
Si4 N4 Nd1 121.02(18)
N2 Nd1 N1 75.04(12)
N3 Nd1 N1 99.13(14)
N3 Nd1 N2 122.04(13)
N4 Nd1 N1 91.05(12)
N4 Nd1 N2 108.42(12)
N4 Nd1 N3 129.49(13)
O1 Nd1 N1 149.37(12)
O1 Nd1 N2 75.04(12)
O1 Nd1 N3 91.22(15)
O1 Nd1 N4 104.45(13)
C11 O1 Nd1 121.0(3)
C13 Si1 C14 105.2(4)
C13 Si1 C15 106.5(4)
C14 Si1 C15 106.1(5)
N3 Si1 C13 111.5(2)
N3 Si1 C14 113.6(3)
N3 Si1 C15 113.3(4)
C17 Si2 C16 103.1(5)
C17 Si2 C18 106.9(4)
C18 Si2 C16 106.8(5)
N3 Si2 C16 116.5(3)
N3 Si2 C17 112.9(4)
N3 Si2 C18 110.0(3)
C20 Si3 C19 105.5(4)
C21 Si3 C19 105.8(5)
C21 Si3 C20 107.9(4)
N4 Si3 C19 110.1(3)
N4 Si3 C20 114.3(3)
N4 Si3 C21 112.7(4)
C22 Si4 C23 106.5(4)
C22 Si4 C24 106.9(3)
C23 Si4 C24 105.0(3)
N4 Si4 C22 112.0(3)
N4 Si4 C23 114.1(3)
N4 Si4 C24 111.7(2)

loop_
_geom_bond_atom_site_label_1
_geom_bond_atom_site_label_2
_geom_bond_distance
C1 H1 0.9300
C1 C2 1.356(8)
C1 N1 1.337(6)
C2 H2 0.9300
C2 C3 1.372(10)
C3 H3 0.9300
C3 C4 1.367(9)
C4 H4 0.9300
C4 C5 1.377(7)
C5 C6 1.487(7)
C5 N1 1.340(6)
C6 H6A 0.9700
C6 H6B 0.9700
C6 C7 1.510(7)
C7 H7A 0.9700
C7 H7B 0.9700
C7 N2 1.474(6)
C8 H8A 0.9600
C8 H8B 0.9600
C8 H8C 0.9600
C8 C9 1.522(7)
C9 C10 1.408(8)
C9 N2 1.312(6)
C10 H10 0.9300
C10 C11 1.345(8)
C11 C12 1.513(8)
C11 O1 1.290(6)
C12 H12A 0.9600
C12 H12B 0.9600
C12 H12C 0.9600
C13 H13A 0.9600
C13 H13B 0.9600
C13 H13C 0.9600
C13 Si1 1.846(6)
C14 H14A 0.9600
C14 H14B 0.9600
C14 H14C 0.9600
C14 Si1 1.863(8)
C15 H15A 0.9600
C15 H15B 0.9600
C15 H15C 0.9600
C15 Si1 1.864(7)
C16 H16A 0.9600
C16 H16B 0.9600
C16 H16C 0.9600
C16 Si2 1.870(9)
C17 H17A 0.9600
C17 H17B 0.9600
C17 H17C 0.9600
C17 Si2 1.818(8)
C18 H18A 0.9600
C18 H18B 0.9600
C18 H18C 0.9600
C18 Si2 1.867(7)
C19 H19A 0.9600
C19 H19B 0.9600
C19 H19C 0.9600
C19 Si3 1.892(8)
C20 H20A 0.9600
C20 H20B 0.9600
C20 H20C 0.9600
C20 Si3 1.867(7)
C21 H21A 0.9600
C21 H21B 0.9600
C21 H21C 0.9600
C21 Si3 1.854(9)
C22 H22A 0.9600
C22 H22B 0.9600
C22 H22C 0.9600
C22 Si4 1.866(6)
C23 H23A 0.9600
C23 H23B 0.9600
C23 H23C 0.9600
C23 Si4 1.872(6)
C24 H24A 0.9600
C24 H24B 0.9600
C24 H24C 0.9600
C24 Si4 1.874(6)
N1 Nd1 2.659(4)
N2 Nd1 2.495(3)
N3 Nd1 2.345(4)
N3 Si1 1.696(4)
N3 Si2 1.739(4)
N4 Nd1 2.341(3)
N4 Si3 1.697(4)
N4 Si4 1.708(4)
Nd1 O1 2.266(3)
